data_7707091
loop_
_publ_author_name
'Palab\?iy\?ik, Duygu'
'Mutlu Balc\?i, Ceylan'
'Allen, Christopher W.'
'Be\,sli, Serap'

_publ_section_title
;
 Unexpected formation of ansa isomers enabled by phosphazene ring
 flexibility in the reactions of cyclotetraphosphazene with
 1,2-ethanediol.
;
_journal_issue 19
_journal_name_full 'Dalton transactions (Cambridge, England : 2003)'
_journal_page_first 6673
_journal_page_last 6681
_journal_paper_doi 10.1039/d1dt00386k
_journal_volume 50
_journal_year 2021
_chemical_formula_sum 'C8 H16 N4 O8 P4'
_chemical_formula_weight 420.13
_space_group_crystal_system orthorhombic
_space_group_IT_number 36
_space_group_name_Hall 'C 2c -2'
_space_group_name_H-M_alt 'C m c 21'
_atom_sites_solution_hydrogens geom
_audit_update_record
;
2020-12-13 deposited with the CCDC.	2021-04-08 downloaded from the CCDC.
;
_cell_angle_alpha 90
_cell_angle_beta 90
_cell_angle_gamma 90
_cell_formula_units_Z 4
_cell_length_a 14.982(3)
_cell_length_b 12.1208(17)
_cell_length_c 8.5138(11)
_cell_measurement_reflns_used 121
_cell_measurement_temperature 296.(2)
_cell_measurement_theta_max 23.0297
_cell_measurement_theta_min 0.3455
_cell_volume 1546.1(4)
_computing_cell_refinement 'APEX2 v2014.9-0 (Bruker AXS)'
_computing_data_collection 'Bruker Instrument Service v2013.12.0.0 (Bruker AXS)'
_computing_data_reduction 'SAINT V8.34A (Bruker AXS)'
_computing_molecular_graphics 'MERCURY (Macrae et al., 2006)'
_computing_publication_material 'PLATON V1.16 (Spek, 2009), SHELXTL V6.14 (Bruker AXS)'
_computing_structure_refinement 'SHELXTL V6.14 (Bruker AXS)'
_computing_structure_solution 'SHELXTL V6.14 (Bruker AXS)'
_diffrn_ambient_temperature 296.(2)
_diffrn_detector_area_resol_mean 8.3333
_diffrn_measured_fraction_theta_full 0.999
_diffrn_measured_fraction_theta_max 0.999
_diffrn_measurement_device_type 'Bruker APEX II QUAZAR three-circle diffractometer'
_diffrn_measurement_method '\f and \w scans'
_diffrn_radiation_monochromator 'multilayer QUAZAR mirrors'
_diffrn_radiation_type MoK\a
_diffrn_radiation_wavelength 0.71073
_diffrn_reflns_av_R_equivalents 0.0248
_diffrn_reflns_av_unetI/netI 0.0299
_diffrn_reflns_limit_h_max 17
_diffrn_reflns_limit_h_min -12
_diffrn_reflns_limit_k_max 14
_diffrn_reflns_limit_k_min -14
_diffrn_reflns_limit_l_max 10
_diffrn_reflns_limit_l_min -8
_diffrn_reflns_number 3266
_diffrn_reflns_theta_full 25.00
_diffrn_reflns_theta_max 25.00
_diffrn_reflns_theta_min 2.16
_diffrn_source 'microfocus sealed tube'
_diffrn_source_type ImuS
_exptl_absorpt_coefficient_mu 0.538
_exptl_absorpt_correction_T_max 0.90
_exptl_absorpt_correction_T_min 0.78
_exptl_absorpt_correction_type multi-scan
_exptl_absorpt_process_details 'SADABS V2014/4 (Bruker AXS)'
_exptl_crystal_colour colourless
_exptl_crystal_density_diffrn 1.805
_exptl_crystal_density_method 'not measured'
_exptl_crystal_description block
_exptl_crystal_F_000 864
_exptl_crystal_size_max 0.316
_exptl_crystal_size_mid 0.214
_exptl_crystal_size_min 0.202
_refine_diff_density_max 0.259
_refine_diff_density_min -0.209
_refine_ls_abs_structure_details
;
Flack x determined using 487 quotients [(I+)-(I-)]/[(I+)+(I-)]
(Parsons, Flack and Wagner, Acta Cryst. B69 (2013) 249-259).
;
_refine_ls_abs_structure_Flack 0.04(7)
_refine_ls_extinction_method none
_refine_ls_goodness_of_fit_ref 1.094
_refine_ls_hydrogen_treatment constr
_refine_ls_matrix_type full
_refine_ls_number_parameters 126
_refine_ls_number_reflns 1332
_refine_ls_number_restraints 5
_refine_ls_restrained_S_all 1.096
_refine_ls_R_factor_all 0.0371
_refine_ls_R_factor_gt 0.0336
_refine_ls_shift/su_max 0.000
_refine_ls_shift/su_mean 0.000
_refine_ls_structure_factor_coef Fsqd
_refine_ls_weighting_details 'w=1/[\s^2^(Fo^2^)+(0.0338P)^2^+2.3969P] where P=(Fo^2^+2Fc^2^)/3'
_refine_ls_weighting_scheme calc
_refine_ls_wR_factor_gt 0.0821
_refine_ls_wR_factor_ref 0.0852
_reflns_number_gt 1227
_reflns_number_total 1332
_reflns_threshold_expression 'I > 2\s(I)'
_cod_data_source_file d1dt00386k2.cif
_cod_data_source_block I
_cod_depositor_comments 'Adding full bibliography for 7707090--7707092.cif.'
_cod_database_code 7707091

loop_
_space_group_symop_operation_xyz
'x, y, z'
'-x, -y, z+1/2'
'x, -y, z+1/2'
'-x, y, z'
'x+1/2, y+1/2, z'
'-x+1/2, -y+1/2, z+1/2'
'x+1/2, -y+1/2, z+1/2'
'-x+1/2, y+1/2, z'

loop_
_atom_site_type_symbol
_atom_site_label
_atom_site_fract_x
_atom_site_fract_y
_atom_site_fract_z
_atom_site_U_iso_or_equiv
_atom_site_adp_type
_atom_site_calc_flag
_atom_site_refinement_flags_adp
_atom_site_refinement_flags_occupancy
_atom_site_refinement_flags_posn
_atom_site_occupancy
_atom_site_disorder_assembly
_atom_site_disorder_group
P P1 0.59157(7) 0.29726(9) 0.72404(16) 0.0327(3) Uani d . . D 1.0 . .
P P2 0.59109(8) 0.16442(11) 0.46534(16) 0.0358(3) Uani d . . D 1.0 . .
N N1 0.5 0.2597(5) 0.7963(6) 0.0329(13) Uani d T P S 1.0 A .
N N2 0.6081(3) 0.2805(3) 0.5435(5) 0.0357(10) Uani d . . . 1.0 . .
N N3 0.5 0.1037(4) 0.4933(7) 0.0366(14) Uani d T P S 1.0 B .
O O1A 0.6007(9) 0.4299(8) 0.7283(16) 0.043(2) Uani d . P D 0.508(13) A 2
C C1A 0.542(2) 0.486(2) 0.837(3) 0.055(5) Uani d . P D 0.508(13) A 2
H H1A1 0.5588 0.4605 0.9402 0.066 Uiso calc U P R 0.508(13) A 2
H H1A2 0.5588 0.5633 0.832 0.066 Uiso calc U P R 0.508(13) A 2
O O1B 0.6137(9) 0.4163(9) 0.7953(15) 0.043(2) Uani d . P D 0.492(13) A 1
C C1B 0.549(2) 0.505(2) 0.779(4) 0.055(5) Uani d . P D 0.492(13) A 1
H H1B1 0.5651 0.5406 0.6808 0.066 Uiso calc U P R 0.492(13) A 1
H H1B2 0.5651 0.557 0.8608 0.066 Uiso calc U P R 0.492(13) A 1
O O2 0.6689(3) 0.2437(4) 0.8211(5) 0.0585(12) Uani d . . . 1.0 . .
O O3 0.6660(3) 0.0816(4) 0.5182(6) 0.0864(19) Uani d . . . 1.0 . .
O O4A 0.6130(8) 0.1536(11) 0.2869(11) 0.045(2) Uani d . P D 0.508(12) B 2
C C4A 0.5523(16) 0.1957(16) 0.170(3) 0.053(4) Uani d . P D 0.492(12) B 2
H H4A1 0.569 0.1589 0.0737 0.063 Uiso calc U P R 0.492(12) B 2
H H4A2 0.569 0.2724 0.1569 0.063 Uiso calc U P R 0.492(12) B 2
O O4B 0.5997(8) 0.2053(10) 0.2843(12) 0.045(2) Uani d . P D 0.492(12) B 1
C C4B 0.5401(15) 0.1498(15) 0.173(3) 0.053(4) Uani d . P D 0.508(12) B 1
H H4B1 0.5573 0.1768 0.0705 0.063 Uiso calc U P R 0.508(12) B 1
H H4B2 0.5573 0.0727 0.1761 0.063 Uiso calc U P R 0.508(12) B 1
C C2 0.7011(5) 0.1382(6) 0.7870(9) 0.075(2) Uani d . . . 1.0 . .
H H2A 0.6553 0.0868 0.8207 0.09 Uiso calc U . R 1.0 . .
H H2B 0.752 0.1262 0.8553 0.09 Uiso calc U . R 1.0 . .
C C3 0.7277(5) 0.1041(7) 0.6349(8) 0.081(2) Uani d . . . 1.0 . .
H H3A 0.7671 0.1609 0.5943 0.098 Uiso calc U . R 1.0 . .
H H3B 0.7636 0.0382 0.6481 0.098 Uiso calc U . R 1.0 . .

loop_
_atom_site_aniso_label
_atom_site_aniso_U_11
_atom_site_aniso_U_22
_atom_site_aniso_U_33
_atom_site_aniso_U_12
_atom_site_aniso_U_13
_atom_site_aniso_U_23
P1 0.0330(6) 0.0293(6) 0.0356(7) -0.0021(5) -0.0041(6) -0.0042(6)
P2 0.0344(6) 0.0475(7) 0.0255(6) 0.0088(5) 0.0025(6) -0.0040(6)
N1 0.049(3) 0.031(3) 0.019(3) 0 0 0.000(2)
N2 0.035(2) 0.035(2) 0.037(2) -0.0028(16) 0.0043(18) 0.0115(18)
N3 0.056(4) 0.025(3) 0.030(4) 0 0 -0.001(2)
O1A 0.049(4) 0.036(3) 0.045(7) -0.008(3) -0.007(5) -0.009(5)
C1A 0.067(6) 0.034(9) 0.064(18) -0.009(6) -0.003(9) -0.019(9)
O1B 0.049(4) 0.036(3) 0.045(7) -0.008(3) -0.007(5) -0.009(5)
C1B 0.067(6) 0.034(9) 0.064(18) -0.009(6) -0.003(9) -0.019(9)
O2 0.047(2) 0.081(3) 0.047(3) 0.019(2) -0.0158(18) -0.012(2)
O3 0.064(3) 0.083(3) 0.112(5) 0.044(2) -0.040(3) -0.056(3)
O4A 0.052(4) 0.053(6) 0.031(3) -0.005(5) 0.008(2) -0.006(5)
C4A 0.072(7) 0.063(12) 0.023(3) 0.006(9) 0.006(4) 0.008(9)
O4B 0.052(4) 0.053(6) 0.031(3) -0.005(5) 0.008(2) -0.006(5)
C4B 0.072(7) 0.063(12) 0.023(3) 0.006(9) 0.006(4) 0.008(9)
C2 0.086(5) 0.071(5) 0.068(5) 0.024(4) -0.032(4) 0.002(4)
C3 0.073(4) 0.109(6) 0.063(4) 0.056(5) -0.022(4) -0.007(4)

loop_
_atom_type_symbol
_atom_type_description
_atom_type_scat_dispersion_real
_atom_type_scat_dispersion_imag
_atom_type_scat_source
C C 0.0033 0.0016 'International Tables Vol C Tables 4.2.6.8 and 6.1.1.4'
H H 0.0000 0.0000 'International Tables Vol C Tables 4.2.6.8 and 6.1.1.4'
N N 0.0061 0.0033 'International Tables Vol C Tables 4.2.6.8 and 6.1.1.4'
O O 0.0106 0.0060 'International Tables Vol C Tables 4.2.6.8 and 6.1.1.4'
P P 0.1023 0.0942 'International Tables Vol C Tables 4.2.6.8 and 6.1.1.4'

loop_
_geom_angle_atom_site_label_1
_geom_angle_atom_site_label_2
_geom_angle_atom_site_label_3
_geom_angle_site_symmetry_1
_geom_angle_site_symmetry_3
_geom_angle
_geom_angle_publ_flag
O2 P1 N2 . . 110.3(2) ?
O2 P1 N1 . . 108.6(3) ?
N2 P1 N1 . . 118.9(2) ?
O2 P1 O1B . . 91.2(5) ?
N2 P1 O1B . . 117.1(5) ?
N1 P1 O1B . . 107.1(6) ?
O2 P1 O1A . . 109.8(5) ?
N2 P1 O1A . . 97.9(5) ?
N1 P1 O1A . . 110.8(5) ?
O4A P2 N3 . . 106.9(5) ?
O4A P2 O3 . . 94.3(5) ?
N3 P2 O3 . . 106.1(3) ?
O4A P2 N2 . . 116.9(5) ?
N3 P2 N2 . . 119.7(2) ?
O3 P2 N2 . . 109.5(2) ?
N3 P2 O4B . . 110.9(5) ?
O3 P2 O4B . . 114.2(5) ?
N2 P2 O4B . . 96.6(5) ?
P1 N1 P1 4_655 . 121.7(3) ?
P1 N2 P2 . . 120.2(3) ?
P2 N3 P2 . 4_655 120.9(3) ?
C1A O1A P1 . . 115.5(16) ?
C1A C1A O1A 4_655 . 127.7(16) ?
C1A C1A H1A1 4_655 . 105.4 ?
O1A C1A H1A1 . . 105.4 ?
C1A C1A H1A2 4_655 . 105.4 ?
O1A C1A H1A2 . . 105.4 ?
H1A1 C1A H1A2 . . 106.0 ?
C1B O1B P1 . . 119.5(19) ?
O1B C1B C1B . 4_655 131.7(15) ?
O1B C1B H1B1 . . 104.3 ?
C1B C1B H1B1 4_655 . 104.3 ?
O1B C1B H1B2 . . 104.3 ?
C1B C1B H1B2 4_655 . 104.3 ?
H1B1 C1B H1B2 . . 105.6 ?
C2 O2 P1 . . 121.7(4) ?
C3 O3 P2 . . 123.8(4) ?
C4A O4A P2 . . 120.5(14) ?
O4A C4A C4A . 4_655 129.2(12) ?
O4A C4A H4A1 . . 105.0 ?
C4A C4A H4A1 4_655 . 105.0 ?
O4A C4A H4A2 . . 105.0 ?
C4A C4A H4A2 4_655 . 105.0 ?
H4A1 C4A H4A2 . . 105.8 ?
C4B O4B P2 . . 115.0(11) ?
C4B C4B O4B 4_655 . 127.6(12) ?
C4B C4B H4B1 4_655 . 105.4 ?
O4B C4B H4B1 . . 105.4 ?
C4B C4B H4B2 4_655 . 105.4 ?
O4B C4B H4B2 . . 105.4 ?
H4B1 C4B H4B2 . . 106.0 ?
O2 C2 C3 . . 123.6(6) ?
O2 C2 H2A . . 106.4 ?
C3 C2 H2A . . 106.4 ?
O2 C2 H2B . . 106.4 ?
C3 C2 H2B . . 106.4 ?
H2A C2 H2B . . 106.5 ?
O3 C3 C2 . . 121.7(6) ?
O3 C3 H3A . . 106.9 ?
C2 C3 H3A . . 106.9 ?
O3 C3 H3B . . 106.9 ?
C2 C3 H3B . . 106.9 ?
H3A C3 H3B . . 106.7 ?

loop_
_geom_bond_atom_site_label_1
_geom_bond_atom_site_label_2
_geom_bond_site_symmetry_2
_geom_bond_distance
_geom_bond_publ_flag
P1 O2 . 1.565(4) ?
P1 N2 . 1.570(5) ?
P1 N1 . 1.571(3) ?
P1 O1B . 1.600(10) ?
P1 O1A . 1.614(10) ?
P2 O4A . 1.560(10) ?
P2 N3 . 1.569(3) ?
P2 O3 . 1.571(4) ?
P2 N2 . 1.577(4) ?
P2 O4B . 1.624(10) ?
N1 P1 4_655 1.571(3) ?
N3 P2 4_655 1.569(3) ?
O1A C1A . 1.450(17) ?
C1A C1A 4_655 1.25(6) ?
C1A H1A1 . 0.97 ?
C1A H1A2 . 0.97 ?
O1B C1B . 1.453(18) ?
C1B C1B 4_655 1.47(6) ?
C1B H1B1 . 0.97 ?
C1B H1B2 . 0.97 ?
O2 C2 . 1.397(8) ?
O3 C3 . 1.384(8) ?
O4A C4A . 1.439(16) ?
C4A C4A 4_655 1.57(5) ?
C4A H4A1 . 0.97 ?
C4A H4A2 . 0.97 ?
O4B C4B . 1.463(16) ?
C4B C4B 4_655 1.20(4) ?
C4B H4B1 . 0.97 ?
C4B H4B2 . 0.97 ?
C2 C3 . 1.416(10) ?
C2 H2A . 0.97 ?
C2 H2B . 0.97 ?
C3 H3A . 0.97 ?
C3 H3B . 0.97 ?

loop_
_geom_hbond_atom_site_label_D
_geom_hbond_atom_site_label_H
_geom_hbond_atom_site_label_A
_geom_hbond_site_symmetry_A
_geom_hbond_distance_DH
_geom_hbond_distance_HA
_geom_hbond_distance_DA
_geom_hbond_angle_DHA
_geom_hbond_publ_flag
C1B H1B2 N2 3_565 0.97 2.59 3.55(4) 170.7 ?
C4B H4B1 N1 1_554 0.97 2.68 3.53(2) 145.8 ?
C2 H2A O3 3 0.97 2.65 3.354(9) 129.8 ?
C3 H3B O1A 8_645 0.97 2.51 3.421(14) 155.5 ?
C3 H3B O1B 8_645 0.97 2.67 3.564(15) 153.1 ?

loop_
_geom_torsion_atom_site_label_1
_geom_torsion_atom_site_label_2
_geom_torsion_atom_site_label_3
_geom_torsion_atom_site_label_4
_geom_torsion_site_symmetry_1
_geom_torsion_site_symmetry_2
_geom_torsion_site_symmetry_3
_geom_torsion_site_symmetry_4
_geom_torsion
_geom_torsion_publ_flag
O2 P1 N1 P1 . . . 4_655 -178.8(3) ?
N2 P1 N1 P1 . . . 4_655 -51.7(5) ?
O1B P1 N1 P1 . . . 4_655 83.9(6) ?
O1A P1 N1 P1 . . . 4_655 60.5(6) ?
O2 P1 N2 P2 . . . . 75.6(3) ?
N1 P1 N2 P2 . . . . -50.8(4) ?
O1B P1 N2 P2 . . . . 177.9(6) ?
O1A P1 N2 P2 . . . . -169.9(5) ?
O4A P2 N2 P1 . . . . -177.5(5) ?
N3 P2 N2 P1 . . . . 50.8(4) ?
O3 P2 N2 P1 . . . . -71.9(4) ?
O4B P2 N2 P1 . . . . 169.5(5) ?
O4A P2 N3 P2 . . . 4_655 -84.8(6) ?
O3 P2 N3 P2 . . . 4_655 175.4(3) ?
N2 P2 N3 P2 . . . 4_655 51.1(5) ?
O4B P2 N3 P2 . . . 4_655 -60.0(6) ?
O2 P1 O1A C1A . . . . -101.3(17) ?
N2 P1 O1A C1A . . . . 143.8(17) ?
N1 P1 O1A C1A . . . . 18.7(18) ?
P1 O1A C1A C1A . . . 4_655 -60.8(17) ?
O2 P1 O1B C1B . . . . -165.2(16) ?
N2 P1 O1B C1B . . . . 81.2(16) ?
N1 P1 O1B C1B . . . . -55.3(17) ?
P1 O1B C1B C1B . . . 4_655 34.(2) ?
N2 P1 O2 C2 . . . . -45.6(6) ?
N1 P1 O2 C2 . . . . 86.4(6) ?
O1B P1 O2 C2 . . . . -165.2(7) ?
O1A P1 O2 C2 . . . . -152.4(8) ?
O4A P2 O3 C3 . . . . 130.1(8) ?
N3 P2 O3 C3 . . . . -120.9(7) ?
N2 P2 O3 C3 . . . . 9.6(8) ?
O4B P2 O3 C3 . . . . 116.6(8) ?
N3 P2 O4A C4A . . . . 58.8(11) ?
O3 P2 O4A C4A . . . . 167.1(10) ?
N2 P2 O4A C4A . . . . -78.5(11) ?
P2 O4A C4A C4A . . . 4_655 -37.2(14) ?
N3 P2 O4B C4B . . . . -19.1(13) ?
O3 P2 O4B C4B . . . . 100.7(12) ?
N2 P2 O4B C4B . . . . -144.4(12) ?
P2 O4B C4B C4B . . . 4_655 61.9(11) ?
P1 O2 C2 C3 . . . . 51.2(10) ?
P2 O3 C3 C2 . . . . 53.8(11) ?
O2 C2 C3 O3 . . . . -74.3(12) ?
